data_7046193
loop_
_publ_author_name
'Loukopoulos, Edward'
'Abdul-Sada, Alaa'
'Csire, Gizella'
'K\'allay, Csilla'
'Brookfield, Adam'
'Tizzard, Graham J.'
'Coles, Simon J.'
'Lykakis, Ioannis N.'
'Kostakis, George E.'

_publ_section_title
;
 Copper(ii)-benzotriazole coordination compounds in click chemistry: a
 diagnostic reactivity study.
;
_journal_issue 31
_journal_name_full 'Dalton transactions (Cambridge, England : 2003)'
_journal_page_first 10491
_journal_page_last 10508
_journal_paper_doi 10.1039/c8dt01256c
_journal_volume 47
_journal_year 2018
_chemical_formula_moiety '2(C41 H32 Cu2 F3 N12 O3 S), 2(C F3 O3 S), 4(C3 H6 O)'
_chemical_formula_sum 'C96 H88 Cu4 F12 N24 O16 S4'
_chemical_formula_weight 2444.30
_space_group_crystal_system triclinic
_space_group_IT_number 2
_space_group_name_Hall '-P 1'
_space_group_name_H-M_alt 'P -1'
_symmetry_space_group_name_Hall '-P 1'
_symmetry_space_group_name_H-M 'P -1'
_atom_sites_solution_hydrogens geom
_atom_sites_solution_primary dual
_audit_creation_date 2018-01-24
_audit_creation_method
;
Olex2 1.2
(compiled 2017.08.10 svn.r3458 for OlexSys, GUI svn.r5381)
;
_audit_update_record
;
2018-03-22 deposited with the CCDC.
2018-05-01 downloaded from the CCDC.
;
_cell_angle_alpha 90.7040(10)
_cell_angle_beta 90.0420(10)
_cell_angle_gamma 97.2670(10)
_cell_formula_units_Z 2
_cell_length_a 16.6451(3)
_cell_length_b 17.1433(2)
_cell_length_c 19.1060(3)
_cell_measurement_reflns_used 18045
_cell_measurement_temperature 100(2)
_cell_measurement_theta_max 69.7290
_cell_measurement_theta_min 3.4820
_cell_volume 5407.72(14)
_computing_cell_refinement 'CrysAlisPro 1.171.39.31c (Rigaku OD, 2017)'
_computing_data_collection 'CrysAlisPro 1.171.39.31c (Rigaku OD, 2017)'
_computing_data_reduction 'CrysAlisPro 1.171.39.31c (Rigaku OD, 2017)'
_computing_molecular_graphics 'Olex2 (Dolomanov et al., 2009)'
_computing_publication_material 'Olex2 (Dolomanov et al., 2009)'
_computing_structure_refinement 'ShelXL (Sheldrick, 2015)'
_computing_structure_solution 'ShelXT (Sheldrick, 2015)'
_diffrn_ambient_temperature 100(2)
_diffrn_detector 'hybrid pixel detector'
_diffrn_detector_area_resol_mean 10
_diffrn_detector_dtime 0.000
_diffrn_detector_type 'Rigaku, HyPix 6000'
_diffrn_measured_fraction_theta_full 0.956
_diffrn_measured_fraction_theta_max 0.956
_diffrn_measurement_details
;
List of Runs (angles in degrees, time in seconds):

  # Type    Start    End  Width  t~exp~   \w     \q     \k     \f   Frames
#--------------------------------------------------------------------------
  1  \w    -84.00  70.00   0.50    5.00    --    5.00  29.00 -30.00  308
  2  \w    -19.00   6.00   0.50    5.00    --    5.00  41.00-157.00   50
  3  \w    -89.00  80.00   0.50    5.00    --    0.00  41.00-157.00  338
  4  \w    -82.00 -56.00   0.50    5.00    --    0.00  60.00-120.00   52
  5  \w   -153.00-127.00   0.50   20.00    --  -90.00   0.00-180.00   52
  6  \w   -108.00 -82.00   0.50   20.00    --  -90.00   0.00-180.00   52
  7  \w   -178.00 -85.00   0.50   20.00    --  -90.00  14.00-150.00  186
  8  \w    -68.00 -37.00   0.50   20.00    --  -90.00  14.00-150.00   62
  9  \w   -179.00-148.00   0.50   20.00    --  -90.00  29.00   0.00   62
 10  \w   -142.00  -1.00   0.50   20.00    --  -90.00  29.00   0.00  282
 11  \w   -114.00 -89.00   0.50   20.00    --  -90.00  41.00-157.00   50
 12  \w   -124.00 -98.00   0.50   20.00    --  -90.00  43.00 120.00   52
 13  \w   -110.00 -85.00   0.50   20.00    --  -90.00  60.00-180.00   50
 14  \w   -179.00 -96.00   0.50   20.00    --  -90.00  60.00 -60.00  166
 15  \w    -77.00 -17.00   0.50   20.00    --  -90.00  60.00 -60.00  120
 16  \w   -149.00-116.00   0.50   20.00    --  -90.00  60.00-180.00   66
 17  \w    -71.00 -17.00   0.50   20.00    --  -90.00  60.00-180.00  108
 18  \w   -178.00  -1.00   0.50   20.00    --  -90.00  60.00  90.00  354
 19  \w    -52.00  -4.00   0.50   20.00    --  -90.00  60.00 -90.00   96
 20  \w   -135.00 -95.00   0.50   20.00    --  -90.00  60.00 -90.00   80
;
_diffrn_measurement_device 'four-circle diffractometer'
_diffrn_measurement_device_details 'Rigaku, AFC11 quarter \c goniometer'
_diffrn_measurement_device_type
'Rigaku 007HF equipped with Varimax confocal mirrors and an AFC11 goniometer and HyPix 6000 detector'
_diffrn_measurement_method 'profile data from \w-scans'
_diffrn_measurement_specimen_support 'MiTeGen MicroLoop'
_diffrn_orient_matrix_type 'CrysAlisPro convention (1999,Acta A55,543-557)'
_diffrn_orient_matrix_UB_11 0.0217552000
_diffrn_orient_matrix_UB_12 0.0867059000
_diffrn_orient_matrix_UB_13 -0.0205630000
_diffrn_orient_matrix_UB_21 0.0748202000
_diffrn_orient_matrix_UB_22 0.0065364000
_diffrn_orient_matrix_UB_23 0.0482350000
_diffrn_orient_matrix_UB_31 0.0513243000
_diffrn_orient_matrix_UB_32 -0.0254447000
_diffrn_orient_matrix_UB_33 -0.0612628000
_diffrn_radiation_collimation 'Varimax focusing mirrors'
_diffrn_radiation_monochromator graphite
_diffrn_radiation_probe x-ray
_diffrn_radiation_type CuK\a
_diffrn_radiation_wavelength 1.54178
_diffrn_reflns_av_R_equivalents 0.0517
_diffrn_reflns_av_unetI/netI 0.0552
_diffrn_reflns_Laue_measured_fraction_full 0.956
_diffrn_reflns_Laue_measured_fraction_max 0.956
_diffrn_reflns_limit_h_max 19
_diffrn_reflns_limit_h_min -19
_diffrn_reflns_limit_k_max 20
_diffrn_reflns_limit_k_min -20
_diffrn_reflns_limit_l_max 22
_diffrn_reflns_limit_l_min -22
_diffrn_reflns_number 50455
_diffrn_reflns_point_group_measured_fraction_full 0.956
_diffrn_reflns_point_group_measured_fraction_max 0.956
_diffrn_reflns_theta_full 66.590
_diffrn_reflns_theta_max 66.590
_diffrn_reflns_theta_min 3.458
_diffrn_source 'Rotating anode'
_diffrn_source_current 30.0
_diffrn_source_power 1.2
_diffrn_source_target Cu
_diffrn_source_type 'Rigaku 007 HF'
_diffrn_source_voltage 40.0
_exptl_absorpt_coefficient_mu 2.420
_exptl_absorpt_correction_T_max 1.00000
_exptl_absorpt_correction_T_min 0.75321
_exptl_absorpt_correction_type multi-scan
_exptl_absorpt_process_details
;
CrysAlisPro 1.171.39.31c (Rigaku Oxford Diffraction, 2017)
Empirical absorption correction using spherical harmonics,
 implemented in SCALE3 ABSPACK scaling algorithm.
;
_exptl_crystal_colour green
_exptl_crystal_colour_primary green
_exptl_crystal_density_diffrn 1.501
_exptl_crystal_description plate
_exptl_crystal_F_000 2496
_exptl_crystal_recrystallization_method 'The material was recrystallised from a mixture of acetone and Et2O'
_exptl_crystal_size_max 0.12
_exptl_crystal_size_mid 0.1
_exptl_crystal_size_min 0.01
_refine_diff_density_max 1.063
_refine_diff_density_min -0.546
_refine_diff_density_rms 0.108
_refine_ls_extinction_method none
_refine_ls_goodness_of_fit_ref 1.010
_refine_ls_hydrogen_treatment constr
_refine_ls_matrix_type full
_refine_ls_number_parameters 1442
_refine_ls_number_reflns 18266
_refine_ls_number_restraints 1296
_refine_ls_restrained_S_all 0.979
_refine_ls_R_factor_all 0.0818
_refine_ls_R_factor_gt 0.0609
_refine_ls_shift/su_max 0.002
_refine_ls_shift/su_mean 0.000
_refine_ls_structure_factor_coef Fsqd
_refine_ls_weighting_details 'w=1/[\s^2^(Fo^2^)+(0.1242P)^2^] where P=(Fo^2^+2Fc^2^)/3'
_refine_ls_weighting_scheme calc
_refine_ls_wR_factor_gt 0.1626
_refine_ls_wR_factor_ref 0.1769
_reflns_Friedel_coverage 0.000
_reflns_number_gt 13560
_reflns_number_total 18266
_reflns_threshold_expression 'I > 2\s(I)'
_cod_data_source_file c8dt01256c2.cif
_cod_data_source_block 2017ncs0287xa
_cod_depositor_comments 'Adding full bibliography for 7046189--7046200.cif.'
_cod_database_code 7046193
_shelx_shelxl_version_number 2017/1
_chemical_oxdiff_formula 'Cu (C20 H16 N3)2 C F3 S O3'
_chemical_oxdiff_usercomment EL1460A
_shelx_space_group_comment
;
The symmetry employed for this shelxl refinement is uniquely defined
by the following loop, which should always be used as a source of
symmetry information in preference to the above space-group names.
They are only intended as comments.
;
_shelx_estimated_absorpt_t_max 0.976
_shelx_estimated_absorpt_t_min 0.760
_reflns_odcompleteness_completeness 95.59
_reflns_odcompleteness_iscentric 1
_reflns_odcompleteness_theta 66.49
_olex2_refinement_description
;
1. Others
 Fixed Sof: C243(0.5) H24D(0.5) H24E(0.5) H24F(0.5) C253(0.5) H25A(0.5)
 H25B(0.5) H25C(0.5)
 Fixed Uiso: H29(0.041) H7A(0.043) H7B(0.043) H22(0.047) H30(0.045)
 H27A(0.041) H27B(0.041) H57A(0.044) H57B(0.044) H16(0.049) H59(0.051)
 H32(0.047) H9(0.049) H12(0.05) H31(0.046) H25(0.053) H34A(0.048) H34B(0.048)
 H14A(0.041) H14B(0.041) H17(0.053) H77A(0.044) H77B(0.044) H5(0.055)
 H64A(0.046) H64B(0.046) H10(0.056) H66(0.052) H52(0.057) H79(0.049) H69(0.047)
 H19(0.051) H89(0.055) H67(0.057) H68(0.056) H24(0.061) H18(0.054) H36(0.059)
 H2(0.057) H80(0.057) H11(0.055) H23(0.059) H62(0.055) H84A(0.048) H84B(0.048)
 H81(0.061) H82(0.055) H86(0.06) H72(0.058) H87(0.065) H60(0.063) H4(0.064)
 H3(0.064) H55(0.053) H61(0.064) H88(0.063) H54(0.063) H39(0.065) H53(0.066)
 H37(0.065) H38(0.071) H75(0.07) H73(0.077) H74(0.084) H26A(0.108) H26B(0.108)
 H26C(0.108) H22A(0.104) H22B(0.104) H22C(0.104) H26D(0.211) H26E(0.211)
 H26F(0.211) H20A(0.224) H20B(0.224) H20C(0.224) H22D(0.144) H22E(0.144)
 H22F(0.144) H20D(0.277) H20E(0.277) H20F(0.277) H23A(0.138) H23B(0.138)
 H23C(0.138) H23D(0.161) H23E(0.161) H23F(0.161) H24A(0.217) H24B(0.217)
 H24C(0.217) H24D(0.216) H24E(0.216) H24F(0.216) H25A(0.295) H25B(0.295)
 H25C(0.295)
 Fixed X: H29(0.138859) H7A(-0.094438) H7B(-0.13968) H22(0.234299)
 H30(0.14362) H27A(0.091915) H27B(0.005455) H57A(0.377336) H57B(0.431668)
 H16(0.020819) H59(0.262314) H32(0.007057) H9(-0.025473) H12(0.128143)
 H31(0.076069) H25(0.235539) H34A(-0.032045) H34B(0.028414) H14A(-0.046521)
 H14B(-0.043058) H17(0.079332) H77A(0.369436) H77B(0.300725) H5(-0.206266)
 H64A(0.408701) H64B(0.333984) H10(0.099119) H66(0.252058) H52(0.368212)
 H79(0.450654) H69(0.382611) H19(0.200721) H89(0.528812) H67(0.224536)
 H68(0.287755) H24(0.344166) H18(0.16753) H36(-0.136008) H2(-0.265697)
 H80(0.53853) H11(0.173847) H23(0.342508) H62(0.225481) H84A(0.31145)
 H84B(0.353105) H81(0.552945) H82(0.477467) H86(0.418906) H72(0.352377)
 H87(0.494003) H60(0.152752) H4(-0.284512) H3(-0.315463) H55(0.287237)
 H61(0.1337) H88(0.548661) H54(0.245857) H39(-0.308972) H53(0.284664) H37(-
 0.267943) H38(-0.35194) H75(0.226126) H73(0.235099) H74(0.171434) H26A(-
 0.349429) H26B(-0.408095) H26C(-0.399091) H22A(0.647731) H22B(0.615564)
 H22C(0.592689) H26D(-0.318712) H26E(-0.376376) H26F(-0.282479) H20A(0.882346)
 H20B(0.859383) H20C(0.934854) H22D(0.444191) H22E(0.476875) H22F(0.411746)
 H20D(1.033204) H20E(0.944015) H20F(1.004468) H23A(0.455772) H23B(0.540786)
 H23C(0.536876) H23D(0.561854) H23E(0.465805) H23F(0.511733) H24A(0.112694)
 H24B(0.114391) H24C(0.072227) H24D(-0.055098) H24E(-0.107918) H24F(-0.079068)
 H25A(-0.020186) H25B(-0.005208) H25C(-0.089724)
 Fixed Y: H29(0.720596) H7A(0.446434) H7B(0.407698) H22(0.437245)
 H30(0.827679) H27A(0.710625) H27B(0.677116) H57A(0.875041) H57B(0.916999)
 H16(0.176713) H59(0.828851) H32(0.936039) H9(0.559491) H12(0.35356)
 H31(0.934669) H25(0.680222) H34A(0.776654) H34B(0.853432) H14A(0.290781)
 H14B(0.350812) H17(0.059388) H77A(0.835599) H77B(0.863752) H5(0.448141)
 H64A(1.008145) H64B(1.011065) H10(0.557176) H66(1.104552) H52(0.563712)
 H79(0.990121) H69(1.358325) H19(0.122678) H89(0.501848) H67(1.219009)
 H68(1.342776) H24(0.606868) H18(0.033975) H36(1.091483) H2(0.708259)
 H80(0.982056) H11(0.452913) H23(0.487144) H62(1.07732) H84A(0.723695)
 H84B(0.732863) H81(0.859265) H82(0.746408) H86(0.485716) H72(1.183896)
 H87(0.391163) H60(0.888351) H4(0.512849) H3(0.639116) H55(0.744557)
 H61(1.012757) H88(0.398765) H54(0.609197) H39(0.880175) H53(0.521932)
 H37(1.105176) H38(1.001269) H75(0.979195) H73(1.198249) H74(1.096414)
 H26A(0.437503) H26B(0.376525) H26C(0.362129) H22A(0.817296) H22B(0.765741)
 H22C(0.734651) H26D(0.219697) H26E(0.240607) H26F(0.235617) H20A(0.766859)
 H20B(0.815577) H20C(0.766379) H22D(0.727546) H22E(0.778328) H22F(0.80975)
 H20D(0.919789) H20E(0.94514) H20F(0.978122) H23A(0.831979) H23B(0.802294)
 H23C(0.893054) H23D(0.720601) H23E(0.719749) H23F(0.745311) H24A(0.794148)
 H24B(0.703486) H24C(0.759156) H24D(0.736634) H24E(0.735783) H24F(0.656027)
 H25A(0.833116) H25B(0.849099) H25C(0.803824)
 Fixed Z: H29(0.000147) H7A(0.096478) H7B(0.16379) H22(0.051104) H30(-
 0.074719) H27A(0.167812) H27B(0.135846) H57A(0.349304) H57B(0.411352)
 H16(0.19873) H59(0.492598) H32(0.06015) H9(0.239811) H12(0.198928) H31(-
 0.044408) H25(0.176412) H34A(0.177198) H34B(0.198207) H14A(0.151262)
 H14B(0.087708) H17(0.193218) H77A(0.608725) H77B(0.658024) H5(0.28084)
 H64A(0.353647) H64B(0.301593) H10(0.297777) H66(0.241696) H52(0.485847)
 H79(0.715613) H69(0.309992) H19(0.014545) H89(0.627395) H67(0.185862)
 H68(0.220044) H24(0.182157) H18(0.10483) H36(0.208613) H2(0.236749)
 H80(0.809606) H11(0.278734) H23(0.12341) H62(0.41131) H84A(0.735736)
 H84B(0.660383) H81(0.85692) H82(0.811901) H86(0.859128) H72(0.537824)
 H87(0.815354) H60(0.530553) H4(0.357543) H3(0.335814) H55(0.318378)
 H61(0.488871) H88(0.702236) H54(0.308967) H39(0.100899) H53(0.391019)
 H37(0.174654) H38(0.125024) H75(0.68247) H73(0.600493) H74(0.669288)
 H26A(0.031663) H26B(0.076975) H26C(-0.005409) H22A(0.276031) H22B(0.208967)
 H22C(0.285949) H26D(0.02327) H26E(0.085927) H26F(0.100472) H20A(0.571633)
 H20B(0.639117) H20C(0.641791) H22D(0.228561) H22E(0.162377) H22F(0.213642)
 H20D(0.65862) H20E(0.662562) H20F(0.601639) H23A(0.168154) H23B(0.14994)
 H23C(0.168349) H23D(0.261123) H23E(0.255617) H23F(0.32749) H24A(0.355615)
 H24B(0.373767) H24C(0.426389) H24D(0.425621) H24E(0.355531) H24F(0.383105)
 H25A(0.396042) H25B(0.314452) H25C(0.340377)
;
_olex2_date_sample_data_collection 2017-05-10
_olex2_date_sample_submission 2017-05-04
_olex2_diffrn_ambient_temperature_device 'Oxford Cryosystems'
_olex2_exptl_crystal_mounting_method 'The crystal was mounted on a MITIGEN holder in perfluoroether oil'
_olex2_submission_original_sample_id EL1460A
_olex2_submission_special_instructions 'No special instructions were received'
_oxdiff_exptl_absorpt_empirical_details
;
Empirical correction (ABSPACK) includes:
- Absorption correction using spherical harmonics
- Frame scaling
;
_oxdiff_exptl_absorpt_empirical_full_max 1.587
_oxdiff_exptl_absorpt_empirical_full_min 0.773

loop_
_space_group_symop_operation_xyz
'x, y, z'
'-x, -y, -z'

loop_
_atom_site_label
_atom_site_type_symbol
_atom_site_fract_x
_atom_site_fract_y
_atom_site_fract_z
_atom_site_U_iso_or_equiv
_atom_site_adp_type
_atom_site_occupancy
_atom_site_site_symmetry_order
_atom_site_calc_flag
_atom_site_refinement_flags_posn
_atom_site_refinement_flags_adp
_atom_site_refinement_flags_occupancy
_atom_site_disorder_assembly
_atom_site_disorder_group
Cu2 Cu 0.06354(3) 0.41612(3) -0.02118(3) 0.03250(15) Uani 1 1 d . U . . .
Cu51 Cu 0.48135(3) 0.68346(3) 0.58686(3) 0.03588(15) Uani 1 1 d . U . . .
Cu52 Cu 0.49256(3) 1.10443(3) 0.46662(3) 0.03420(15) Uani 1 1 d . U . . .
Cu1 Cu -0.17602(4) 0.74353(3) 0.09147(3) 0.03991(16) Uani 1 1 d . U . . .
S151 S 0.13224(6) 0.74447(6) 0.70491(6) 0.0419(2) Uani 1 1 d . U . . .
S1 S -0.36501(6) 0.67792(6) 0.04972(6) 0.0448(3) Uani 1 1 d . U . . .
S51 S 0.61469(7) 0.61800(6) 0.48427(6) 0.0466(3) Uani 1 1 d . U . . .
S101 S 0.23689(8) 0.88571(6) 0.21070(7) 0.0610(4) Uani 1 1 d . U . . .
F1 F -0.30106(16) 0.69718(17) -0.07476(14) 0.0634(7) Uani 1 1 d . U . . .
F52 F 0.71920(16) 0.72890(15) 0.54242(15) 0.0604(7) Uani 1 1 d . U . . .
F103 F 0.23162(18) 0.91052(16) 0.07550(15) 0.0671(8) Uani 1 1 d . U . . .
N7 N 0.09648(18) 0.51481(16) 0.03777(16) 0.0310(7) Uani 1 1 d . U . . .
O51 O 0.56825(18) 0.60998(16) 0.54808(16) 0.0494(7) Uani 1 1 d . U . . .
N5 N 0.08438(18) 0.31448(16) 0.02904(16) 0.0320(7) Uani 1 1 d . U . . .
N8 N 0.05337(18) 0.57356(16) 0.05146(16) 0.0323(7) Uani 1 1 d . U . . .
O1 O -0.30541(17) 0.74169(16) 0.07487(16) 0.0490(7) Uani 1 1 d . U . . .
N4 N 0.05045(18) 0.28872(16) 0.09032(16) 0.0323(7) Uani 1 1 d . U . . .
O3 O -0.3370(2) 0.60218(16) 0.04868(17) 0.0544(8) Uani 1 1 d . U . . .
N9 N 0.09723(18) 0.62513(16) 0.09535(16) 0.0323(7) Uani 1 1 d . U . . .
O153 O 0.05112(19) 0.75532(19) 0.72234(17) 0.0584(8) Uani 1 1 d . U . . .
N2 N -0.12953(18) 0.58525(16) 0.11352(17) 0.0338(7) Uani 1 1 d . U . . .
N59 N 0.36819(18) 0.95296(18) 0.60958(17) 0.0361(7) Uani 1 1 d . U . . .
F53 F 0.74286(18) 0.61148(17) 0.56504(17) 0.0746(9) Uani 1 1 d . U . . .
N52 N 0.43382(19) 0.79826(17) 0.48855(16) 0.0343(7) Uani 1 1 d . U . . .
O261 O -0.23289(19) 0.36630(19) 0.05050(17) 0.0567(8) Uani 1 1 d . U . . .
O53 O 0.59430(19) 0.67841(17) 0.43847(16) 0.0520(8) Uani 1 1 d . U . . .
N6 N 0.13141(18) 0.26358(16) 0.00582(17) 0.0333(7) Uani 1 1 d . U . . .
F51 F 0.77011(18) 0.66099(18) 0.46296(17) 0.0729(8) Uani 1 1 d . U . . .
O151 O 0.17057(18) 0.69636(19) 0.75311(17) 0.0566(8) Uani 1 1 d . U . . .
N55 N 0.42609(18) 1.15293(17) 0.39319(16) 0.0334(7) Uani 1 1 d . U . . .
N54 N 0.36896(19) 1.11409(17) 0.35093(17) 0.0352(7) Uani 1 1 d . U . . .
O2 O -0.44444(19) 0.6818(2) 0.07571(18) 0.0608(8) Uani 1 1 d . U . . .
N53 N 0.39068(19) 0.80474(17) 0.42976(17) 0.0365(7) Uani 1 1 d . U . . .
N56 N 0.43061(19) 1.22847(17) 0.38039(16) 0.0342(7) Uani 1 1 d . U . . .
N1 N -0.16773(19) 0.64258(18) 0.13865(17) 0.0362(7) Uani 1 1 d . U . . .
N3 N -0.14235(19) 0.52455(17) 0.15823(17) 0.0349(7) Uani 1 1 d . U . . .
N58 N 0.42898(18) 0.97268(17) 0.56497(16) 0.0328(7) Uani 1 1 d . U . . .
N61 N 0.3984(2) 0.65409(18) 0.72099(18) 0.0413(8) Uani 1 1 d . U . . .
O152 O 0.1815(2) 0.81464(18) 0.6838(2) 0.0651(9) Uani 1 1 d . U . . .
O52 O 0.6272(2) 0.54521(17) 0.45158(17) 0.0582(8) Uani 1 1 d . U . . .
N51 N 0.42647(19) 0.72364(17) 0.50650(17) 0.0357(7) Uani 1 1 d . U . . .
N11 N -0.0792(2) 0.87745(17) 0.16255(17) 0.0395(7) Uani 1 1 d . U . . .
N12 N -0.1509(2) 0.85036(18) 0.13550(18) 0.0406(8) Uani 1 1 d . U . . .
N57 N 0.42397(18) 1.04468(17) 0.54186(16) 0.0343(7) Uani 1 1 d . U . . .
N62 N 0.44198(19) 0.62400(18) 0.67102(17) 0.0368(7) Uani 1 1 d . U . . .
F151 F 0.0881(2) 0.7227(2) 0.57437(17) 0.0915(10) Uani 1 1 d . U . . .
N10 N -0.0706(2) 0.95124(18) 0.18627(18) 0.0437(8) Uani 1 1 d . U . . .
F3 F -0.42635(19) 0.6486(2) -0.07605(17) 0.0929(11) Uani 1 1 d . U . . .
N60 N 0.3888(2) 0.61480(19) 0.78052(18) 0.0450(8) Uani 1 1 d . U . . .
F2 F -0.3933(2) 0.7705(2) -0.05177(19) 0.1048(13) Uani 1 1 d . U . . .
C21 C 0.1681(2) 0.5288(2) 0.07375(19) 0.0328(8) Uani 1 1 d . U . . .
O103 O 0.3033(3) 0.8757(2) 0.2550(2) 0.0911(14) Uani 1 1 d . U . . .
F153 F 0.1942(3) 0.6715(2) 0.60246(19) 0.1043(12) Uani 1 1 d . U . . .
O102 O 0.1783(3) 0.8179(2) 0.2051(2) 0.0853(13) Uani 1 1 d . U . . .
C15 C 0.0758(2) 0.2181(2) 0.1064(2) 0.0359(8) Uani 1 1 d . U . . .
F152 F 0.0777(3) 0.61775(19) 0.6358(2) 0.1094(13) Uani 1 1 d . U . . .
C28 C 0.0680(2) 0.76276(19) 0.0742(2) 0.0321(8) Uani 1 1 d . U . . .
O221 O 0.5208(2) 0.8758(2) 0.2967(2) 0.0700(10) Uani 1 1 d . U . . .
C26 C 0.1693(2) 0.6001(2) 0.1103(2) 0.0349(8) Uani 1 1 d . U . . .
C1 C -0.2053(2) 0.6181(2) 0.2002(2) 0.0372(8) Uani 1 1 d . U . . .
C29 C 0.1111(2) 0.7639(2) 0.0124(2) 0.0343(8) Uani 1 1 d . U . . .
H29 H 0.138859 0.720596 0.000147 0.041 Uiso 1 1 calc R . . . .
C8 C -0.0224(2) 0.4570(2) 0.18491(19) 0.0344(8) Uani 1 1 d . U . . .
C6 C -0.1890(2) 0.5426(2) 0.2124(2) 0.0375(8) Uani 1 1 d . U . . .
C20 C 0.1276(2) 0.2033(2) 0.0530(2) 0.0347(8) Uani 1 1 d . U . . .
C40 C -0.1943(3) 0.9129(2) 0.1416(2) 0.0429(9) Uani 1 1 d . U . . .
C7 C -0.1031(2) 0.4538(2) 0.1473(2) 0.0357(8) Uani 1 1 d . U . . .
H7A H -0.094438 0.446434 0.096478 0.043 Uiso 1 1 calc R . . . .
H7B H -0.139680 0.407698 0.163790 0.043 Uiso 1 1 calc R . . . .
C13 C 0.0238(2) 0.3956(2) 0.1727(2) 0.0350(8) Uani 1 1 d . U . . .
C22 C 0.2338(2) 0.4851(2) 0.0766(2) 0.0395(9) Uani 1 1 d . U . . .
H22 H 0.234299 0.437245 0.051104 0.047 Uiso 1 1 calc R . . . .
C76 C 0.3216(2) 1.0124(2) 0.6159(2) 0.0412(9) Uani 1 1 d . U . . .
C63 C 0.2990(2) 0.9916(2) 0.4033(2) 0.0371(8) Uani 1 1 d . U . . .
C30 C 0.1143(2) 0.8276(2) -0.0321(2) 0.0378(9) Uani 1 1 d . U . . .
H30 H 0.143620 0.827679 -0.074719 0.045 Uiso 1 1 calc R . . . .
C58 C 0.3103(2) 0.9163(2) 0.4279(2) 0.0367(8) Uani 1 1 d . U . . .
C51 C 0.3779(2) 0.6812(2) 0.4578(2) 0.0375(9) Uani 1 1 d . U . . .
C33 C 0.0292(2) 0.8279(2) 0.0931(2) 0.0361(8) Uani 1 1 d . U . . .
C65 C 0.3357(2) 1.1652(2) 0.3094(2) 0.0361(8) Uani 1 1 d . U . . .
C27 C 0.0630(2) 0.69330(19) 0.1239(2) 0.0344(8) Uani 1 1 d . U . . .
H27A H 0.091915 0.710625 0.167812 0.041 Uiso 1 1 calc R . . . .
H27B H 0.005455 0.677116 0.135846 0.041 Uiso 1 1 calc R . . . .
C70 C 0.3752(2) 1.2387(2) 0.3287(2) 0.0348(8) Uani 1 1 d . U . . .
C57 C 0.3820(2) 0.8806(2) 0.4008(2) 0.0363(8) Uani 1 1 d . U . . .
H57A H 0.377336 0.875041 0.349304 0.044 Uiso 1 1 calc R . . . .
H57B H 0.431668 0.916999 0.411352 0.044 Uiso 1 1 calc R . . . .
O101 O 0.2052(3) 0.9587(2) 0.2214(2) 0.0918(14) Uani 1 1 d . U . . .
C90 C 0.4625(2) 0.5569(2) 0.7005(2) 0.0403(9) Uani 1 1 d . U . . .
C71 C 0.3584(2) 1.0709(2) 0.5729(2) 0.0374(8) Uani 1 1 d . U . . .
C16 C 0.0559(2) 0.1658(2) 0.1617(2) 0.0407(9) Uani 1 1 d . U . . .
H16 H 0.020819 0.176713 0.198730 0.049 Uiso 1 1 calc R . . . .
C59 C 0.2548(2) 0.8793(2) 0.4756(2) 0.0424(9) Uani 1 1 d . U . . .
H59 H 0.262314 0.828851 0.492598 0.051 Uiso 1 1 calc R . . . .
C32 C 0.0333(2) 0.8918(2) 0.0478(2) 0.0394(9) Uani 1 1 d . U . . .
H32 H 0.007057 0.936039 0.060150 0.047 Uiso 1 1 calc R . . . .
C78 C 0.4120(2) 0.8727(2) 0.7060(2) 0.0354(8) Uani 1 1 d . U . . .
C9 C 0.0055(2) 0.5174(2) 0.2315(2) 0.0404(9) Uani 1 1 d . U . . .
H9 H -0.025473 0.559491 0.239811 0.049 Uiso 1 1 calc R . . . .
C12 C 0.0966(2) 0.3952(2) 0.2075(2) 0.0413(9) Uani 1 1 d . U . . .
H12 H 0.128143 0.353560 0.198928 0.050 Uiso 1 1 calc R . . . .
C31 C 0.0746(2) 0.8912(2) -0.0138(2) 0.0386(9) Uani 1 1 d . U . . .
H31 H 0.076069 0.934669 -0.044408 0.046 Uiso 1 1 calc R . . . .
C85 C 0.4293(3) 0.5519(2) 0.7690(2) 0.0429(9) Uani 1 1 d . U . . .
C56 C 0.3547(2) 0.7329(2) 0.4081(2) 0.0370(9) Uani 1 1 d . U . . .
C25 C 0.2348(3) 0.6316(2) 0.1518(2) 0.0441(10) Uani 1 1 d . U . . .
H25 H 0.235539 0.680222 0.176412 0.053 Uiso 1 1 calc R . . . .
C34 C -0.0119(2) 0.8309(2) 0.1629(2) 0.0400(9) Uani 1 1 d . U . . .
H34A H -0.032045 0.776654 0.177198 0.048 Uiso 1 1 calc R . . . .
H34B H 0.028414 0.853432 0.198207 0.048 Uiso 1 1 calc R . . . .
C14 C -0.0101(2) 0.3293(2) 0.1242(2) 0.0341(8) Uani 1 1 d . U . . .
H14A H -0.046521 0.290781 0.151262 0.041 Uiso 1 1 calc R . . . .
H14B H -0.043058 0.350812 0.087708 0.041 Uiso 1 1 calc R . . . .
F102 F 0.3445(3) 0.9473(3) 0.1226(2) 0.1389(19) Uani 1 1 d . U . . .
C17 C 0.0914(3) 0.0976(2) 0.1579(2) 0.0444(10) Uani 1 1 d . U . . .
H17 H 0.079332 0.059388 0.193218 0.053 Uiso 1 1 calc R . . . .
C77 C 0.3579(2) 0.8762(2) 0.6432(2) 0.0365(9) Uani 1 1 d . U . . .
H77A H 0.369436 0.835599 0.608725 0.044 Uiso 1 1 calc R . . . .
H77B H 0.300725 0.863752 0.658024 0.044 Uiso 1 1 calc R . . . .
C5 C -0.2180(3) 0.5000(2) 0.2722(2) 0.0455(10) Uani 1 1 d . U . . .
H5 H -0.206266 0.448141 0.280840 0.055 Uiso 1 1 calc R . . . .
C64 C 0.3558(2) 1.0282(2) 0.3483(2) 0.0384(9) Uani 1 1 d . U . . .
H64A H 0.408701 1.008145 0.353647 0.046 Uiso 1 1 calc R . . . .
H64B H 0.333984 1.011065 0.301593 0.046 Uiso 1 1 calc R . . . .
C10 C 0.0796(3) 0.5158(2) 0.2662(2) 0.0470(10) Uani 1 1 d . U . . .
H10 H 0.099119 0.557176 0.297777 0.056 Uiso 1 1 calc R . . . .
C35 C -0.1428(3) 0.9749(2) 0.1729(2) 0.0418(9) Uani 1 1 d . U . . .
C83 C 0.4186(2) 0.7994(2) 0.7371(2) 0.0384(9) Uani 1 1 d . U . . .
F101 F 0.3067(3) 0.8256(3) 0.1043(2) 0.1151(14) Uani 1 1 d . U . . .
C66 C 0.2783(2) 1.1549(2) 0.2552(2) 0.0433(10) Uani 1 1 d . U . . .
H66 H 0.252058 1.104552 0.241696 0.052 Uiso 1 1 calc R . . . .
C52 C 0.3525(3) 0.5998(2) 0.4527(2) 0.0476(11) Uani 1 1 d . U . . .
H52 H 0.368212 0.563712 0.485847 0.057 Uiso 1 1 calc R . . . .
C79 C 0.4564(2) 0.9402(2) 0.7348(2) 0.0411(9) Uani 1 1 d . U . . .
H79 H 0.450654 0.990121 0.715613 0.049 Uiso 1 1 calc R . . . .
C69 C 0.3572(2) 1.3077(2) 0.2961(2) 0.0390(9) Uani 1 1 d . U . . .
H69 H 0.382611 1.358325 0.309992 0.047 Uiso 1 1 calc R . . . .
C19 C 0.1644(3) 0.1333(2) 0.0508(2) 0.0425(9) Uani 1 1 d . U . . .
H19 H 0.200721 0.122678 0.014545 0.051 Uiso 1 1 calc R . . . .
C89 C 0.5073(3) 0.4993(2) 0.6735(2) 0.0456(10) Uani 1 1 d . U . . .
H89 H 0.528812 0.501848 0.627395 0.055 Uiso 1 1 calc R . . . .
C67 C 0.2627(3) 1.2227(2) 0.2232(2) 0.0477(11) Uani 1 1 d . U . . .
H67 H 0.224536 1.219009 0.185862 0.057 Uiso 1 1 calc R . . . .
C68 C 0.3013(3) 1.2978(2) 0.2437(2) 0.0464(10) Uani 1 1 d . U . . .
H68 H 0.287755 1.342776 0.220044 0.056 Uiso 1 1 calc R . . . .
C24 C 0.2981(3) 0.5878(3) 0.1547(2) 0.0504(11) Uani 1 1 d . U . . .
H24 H 0.344166 0.606868 0.182157 0.061 Uiso 1 1 calc R . . . .
C18 C 0.1445(3) 0.0819(2) 0.1042(2) 0.0453(10) Uani 1 1 d . U . . .
H18 H 0.167530 0.033975 0.104830 0.054 Uiso 1 1 calc R . . . .
C36 C -0.1700(3) 1.0493(2) 0.1869(2) 0.0491(10) Uani 1 1 d . U . . .
H36 H -0.136008 1.091483 0.208613 0.059 Uiso 1 1 calc R . . . .
C2 C -0.2535(3) 0.6566(3) 0.2455(2) 0.0478(10) Uani 1 1 d . U . . .
H2 H -0.265697 0.708259 0.236749 0.057 Uiso 1 1 calc R . . . .
C80 C 0.5085(3) 0.9357(3) 0.7908(2) 0.0479(10) Uani 1 1 d . U . . .
H80 H 0.538530 0.982056 0.809606 0.057 Uiso 1 1 calc R . . . .
C11 C 0.1242(3) 0.4545(2) 0.2545(2) 0.0462(10) Uani 1 1 d . U . . .
H11 H 0.173847 0.452913 0.278734 0.055 Uiso 1 1 calc R . . . .
C23 C 0.2975(3) 0.5156(3) 0.1186(2) 0.0490(11) Uani 1 1 d . U . . .
H23 H 0.342508 0.487144 0.123410 0.059 Uiso 1 1 calc R . . . .
C62 C 0.2332(3) 1.0265(2) 0.4272(2) 0.0459(10) Uani 1 1 d . U . . .
H62 H 0.225481 1.077320 0.411310 0.055 Uiso 1 1 calc R . . . .
C84 C 0.3639(2) 0.7269(2) 0.7109(2) 0.0400(9) Uani 1 1 d . U . . .
H84A H 0.311450 0.723695 0.735736 0.048 Uiso 1 1 calc R . . . .
H84B H 0.353105 0.732863 0.660383 0.048 Uiso 1 1 calc R . . . .
C81 C 0.5166(3) 0.8630(3) 0.8191(2) 0.0508(11) Uani 1 1 d . U . . .
H81 H 0.552945 0.859265 0.856920 0.061 Uiso 1 1 calc R . . . .
C82 C 0.4717(3) 0.7959(2) 0.7921(2) 0.0457(10) Uani 1 1 d . U . . .
H82 H 0.477467 0.746408 0.811901 0.055 Uiso 1 1 calc R . . . .
C86 C 0.4408(3) 0.4893(2) 0.8132(2) 0.0499(11) Uani 1 1 d . U . . .
H86 H 0.418906 0.485716 0.859128 0.060 Uiso 1 1 calc R . . . .
C72 C 0.3271(3) 1.1429(2) 0.5663(2) 0.0486(10) Uani 1 1 d . U . . .
H72 H 0.352377 1.183896 0.537824 0.058 Uiso 1 1 calc R . . . .
C87 C 0.4849(3) 0.4342(3) 0.7869(3) 0.0538(11) Uani 1 1 d . U . . .
H87 H 0.494003 0.391163 0.815354 0.065 Uiso 1 1 calc R . . . .
C261 C -0.3024(3) 0.3361(3) 0.0507(2) 0.0534(11) Uani 1 1 d . U . . .
C60 C 0.1900(3) 0.9144(3) 0.4982(3) 0.0523(11) Uani 1 1 d . U . . .
H60 H 0.152752 0.888351 0.530553 0.063 Uiso 1 1 calc R . . . .
C4 C -0.2639(3) 0.5386(3) 0.3163(3) 0.0530(11) Uani 1 1 d . U . . .
H4 H -0.284512 0.512849 0.357543 0.064 Uiso 1 1 calc R . . . .
C3 C -0.2823(3) 0.6153(3) 0.3035(2) 0.0535(11) Uani 1 1 d . U . . .
H3 H -0.315463 0.639116 0.335814 0.064 Uiso 1 1 calc R . . . .
C55 C 0.3038(3) 0.7086(2) 0.3513(2) 0.0443(10) Uani 1 1 d . U . . .
H55 H 0.287237 0.744557 0.318378 0.053 Uiso 1 1 calc R . . . .
C61 C 0.1789(3) 0.9884(3) 0.4736(3) 0.0532(11) Uani 1 1 d . U . . .
H61 H 0.133700 1.012757 0.488871 0.064 Uiso 1 1 calc R . . . .
C88 C 0.5181(3) 0.4388(3) 0.7180(3) 0.0525(11) Uani 1 1 d . U . . .
H88 H 0.548661 0.398765 0.702236 0.063 Uiso 1 1 calc R . . . .
C54 C 0.2797(3) 0.6293(2) 0.3468(2) 0.0522(11) Uani 1 1 d . U . . .
H54 H 0.245857 0.609197 0.308967 0.063 Uiso 1 1 calc R . . . .
C39 C -0.2739(3) 0.9216(3) 0.1224(3) 0.0544(11) Uani 1 1 d . U . . .
H39 H -0.308972 0.880175 0.100899 0.065 Uiso 1 1 calc R . . . .
C91 C 0.7160(3) 0.6564(3) 0.5148(3) 0.0554(11) Uani 1 1 d . U . . .
C53 C 0.3035(3) 0.5763(2) 0.3966(3) 0.0553(12) Uani 1 1 d . U . . .
H53 H 0.284664 0.521932 0.391019 0.066 Uiso 1 1 calc R . . . .
C37 C -0.2476(3) 1.0564(3) 0.1673(2) 0.0538(11) Uani 1 1 d . U . . .
H37 H -0.267943 1.105176 0.174654 0.065 Uiso 1 1 calc R . . . .
C41 C -0.3717(3) 0.7008(3) -0.0419(3) 0.0604(12) Uani 1 1 d . U . . .
C221 C 0.5266(3) 0.8228(3) 0.2553(3) 0.0588(12) Uani 1 1 d . U . . .
C38 C -0.2980(3) 0.9935(3) 0.1366(3) 0.0594(12) Uani 1 1 d . U . . .
H38 H -0.351940 1.001269 0.125024 0.071 Uiso 1 1 calc R . . . .
C75 C 0.2510(3) 1.0198(3) 0.6534(3) 0.0584(13) Uani 1 1 d . U . . .
H75 H 0.226126 0.979195 0.682470 0.070 Uiso 1 1 calc R . . . .
C101 C 0.2814(4) 0.8946(3) 0.1247(3) 0.0710(14) Uani 1 1 d . U . . .
C151 C 0.1221(4) 0.6865(3) 0.6246(3) 0.0662(13) Uani 1 1 d . U . . .
C73 C 0.2582(3) 1.1505(3) 0.6032(3) 0.0639(14) Uani 1 1 d . U . . .
H73 H 0.235099 1.198249 0.600493 0.077 Uiso 1 1 calc R . . . .
C74 C 0.2201(3) 1.0890(3) 0.6456(3) 0.0703(16) Uani 1 1 d . U . . .
H74 H 0.171434 1.096414 0.669288 0.084 Uiso 1 1 calc R . . . .
C262 C -0.3705(3) 0.3819(4) 0.0373(3) 0.0718(15) Uani 1 1 d . U . . .
H26A H -0.349429 0.437503 0.031663 0.108 Uiso 1 1 calc GR . . . .
H26B H -0.408095 0.376525 0.076975 0.108 Uiso 1 1 calc GR . . . .
H26C H -0.399091 0.362129 -0.005409 0.108 Uiso 1 1 calc GR . . . .
C222 C 0.6024(5) 0.7814(4) 0.2567(4) 0.069(2) Uani 0.729(11) 1 d . U P A 1
H22A H 0.647731 0.817296 0.276031 0.104 Uiso 0.729(11) 1 calc GR . P A 1
H22B H 0.615564 0.765741 0.208967 0.104 Uiso 0.729(11) 1 calc GR . P A 1
H22C H 0.592689 0.734651 0.285949 0.104 Uiso 0.729(11) 1 calc GR . P A 1
C201 C 0.9577(5) 0.8674(7) 0.5879(5) 0.120(3) Uani 1 1 d . U . . .
C263 C -0.3217(5) 0.2507(4) 0.0664(6) 0.141(4) Uani 1 1 d . U . . .
H26D H -0.318712 0.219697 0.023270 0.211 Uiso 1 1 calc GR . . . .
H26E H -0.376376 0.240607 0.085927 0.211 Uiso 1 1 calc GR . . . .
H26F H -0.282479 0.235617 0.100472 0.211 Uiso 1 1 calc GR . . . .
O201 O 0.9679(5) 0.8699(6) 0.5223(4) 0.182(3) Uani 1 1 d . U . . .
C202 C 0.9041(5) 0.7983(7) 0.6121(6) 0.150(4) Uani 1 1 d . U . . .
H20A H 0.882346 0.766859 0.571633 0.224 Uiso 1 1 calc GR . . . .
H20B H 0.859383 0.815577 0.639117 0.224 Uiso 1 1 calc GR . . . .
H20C H 0.934854 0.766379 0.641791 0.224 Uiso 1 1 calc GR . . . .
C223 C 0.4589(6) 0.7809(6) 0.2111(6) 0.096(4) Uani 0.729(11) 1 d . U P A 1
H22D H 0.444191 0.727546 0.228561 0.144 Uiso 0.729(11) 1 calc GR . P A 1
H22E H 0.476875 0.778328 0.162377 0.144 Uiso 0.729(11) 1 calc GR . P A 1
H22F H 0.411746 0.809750 0.213642 0.144 Uiso 0.729(11) 1 calc GR . P A 1
C203 C 0.9871(9) 0.9326(8) 0.6310(6) 0.185(5) Uani 1 1 d . U . . .
H20D H 1.033204 0.919789 0.658620 0.277 Uiso 1 1 calc GR . . . .
H20E H 0.944015 0.945140 0.662562 0.277 Uiso 1 1 calc GR . . . .
H20F H 1.004468 0.978122 0.601639 0.277 Uiso 1 1 calc GR . . . .
C233 C 0.5139(19) 0.8390(18) 0.1787(13) 0.092(8) Uani 0.271(11) 1 d . U P A 2
H23A H 0.455772 0.831979 0.168154 0.138 Uiso 0.271(11) 1 calc GR . P A 2
H23B H 0.540786 0.802294 0.149940 0.138 Uiso 0.271(11) 1 calc GR . P A 2
H23C H 0.536876 0.893054 0.168349 0.138 Uiso 0.271(11) 1 calc GR . P A 2
C232 C 0.516(2) 0.7468(13) 0.2763(16) 0.108(11) Uani 0.271(11) 1 d . U P A 2
H23D H 0.561854 0.720601 0.261123 0.161 Uiso 0.271(11) 1 calc GR . P A 2
H23E H 0.465805 0.719749 0.255617 0.161 Uiso 0.271(11) 1 calc GR . P A 2
H23F H 0.511733 0.745311 0.327490 0.161 Uiso 0.271(11) 1 calc GR . P A 2
O241 O -0.0057(3) 0.6991(2) 0.2850(2) 0.0849(12) Uani 1 1 d . U . . .
C241 C 0.0054(5) 0.7274(5) 0.3403(3) 0.101(2) Uani 1 1 d . U . . .
C242 C 0.0826(5) 0.7477(7) 0.3771(5) 0.144(4) Uani 1 1 d . U . . .
H24A H 0.112694 0.794148 0.355615 0.217 Uiso 1 1 calc GR . . . .
H24B H 0.114391 0.703486 0.373767 0.217 Uiso 1 1 calc GR . . . .
H24C H 0.072227 0.759156 0.426389 0.217 Uiso 1 1 calc GR . . . .
C243 C -0.0641(8) 0.7129(13) 0.3789(10) 0.144(7) Uani 0.5 1 d . U P B 1
H24D H -0.055098 0.736634 0.425621 0.216 Uiso 0.5 1 calc R . P B 1
H24E H -0.107918 0.735783 0.355531 0.216 Uiso 0.5 1 calc R . P B 1
H24F H -0.079068 0.656027 0.383105 0.216 Uiso 0.5 1 calc R . P B 1
C253 C -0.0311(19) 0.8119(14) 0.3486(9) 0.197(12) Uani 0.5 1 d . U P B 2
H25A H -0.020186 0.833116 0.396042 0.295 Uiso 0.5 1 calc R . P B 2
H25B H -0.005208 0.849099 0.314452 0.295 Uiso 0.5 1 calc R . P B 2
H25C H -0.089724 0.803824 0.340377 0.295 Uiso 0.5 1 calc R . P B 2

loop_
_atom_site_aniso_label
_atom_site_aniso_U_11
_atom_site_aniso_U_22
_atom_site_aniso_U_33
_atom_site_aniso_U_23
_atom_site_aniso_U_13
_atom_site_aniso_U_12
Cu2 0.0381(3) 0.0235(3) 0.0356(3) 0.0002(2) -0.0054(2) 0.0025(2)
Cu51 0.0395(3) 0.0303(3) 0.0369(3) 0.0082(2) -0.0068(2) 0.0004(2)
Cu52 0.0373(3) 0.0294(3) 0.0352(3) 0.0072(2) -0.0061(2) 0.0010(2)
Cu1 0.0487(3) 0.0280(3) 0.0436(4) 0.0009(2) -0.0022(3) 0.0069(2)
S151 0.0425(5) 0.0335(5) 0.0485(6) 0.0057(4) 0.0042(5) -0.0004(4)
S1 0.0477(6) 0.0405(5) 0.0458(6) 0.0073(4) -0.0029(5) 0.0038(4)
S51 0.0631(7) 0.0343(5) 0.0444(6) 0.0068(4) 0.0058(5) 0.0128(5)
S101 0.0903(9) 0.0290(5) 0.0620(8) -0.0001(5) -0.0409(7) 0.0011(5)
F1 0.0575(16) 0.0774(19) 0.0528(17) 0.0124(14) 0.0010(13) -0.0022(13)
F52 0.0649(17) 0.0506(15) 0.0657(18) 0.0065(12) -0.0026(14) 0.0067(12)
F103 0.0827(19) 0.0550(15) 0.0627(18) 0.0008(13) -0.0363(15) 0.0056(14)
N7 0.0348(16) 0.0241(14) 0.0340(17) 0.0024(12) -0.0039(13) 0.0026(12)
O51 0.0610(18) 0.0395(15) 0.0488(18) 0.0109(13) 0.0110(15) 0.0095(13)
N5 0.0374(16) 0.0250(14) 0.0329(17) 0.0017(12) -0.0060(13) 0.0006(12)
N8 0.0399(17) 0.0218(14) 0.0347(17) 0.0001(12) -0.0062(14) 0.0025(12)
O1 0.0458(16) 0.0397(15) 0.062(2) -0.0034(13) -0.0105(14) 0.0070(12)
N4 0.0369(16) 0.0249(14) 0.0345(17) 0.0009(12) -0.0056(13) 0.0009(12)
O3 0.070(2) 0.0342(15) 0.059(2) 0.0069(13) 0.0013(16) 0.0038(14)
N9 0.0402(17) 0.0222(14) 0.0336(17) -0.0026(12) -0.0084(14) 0.0012(12)
O153 0.0492(17) 0.066(2) 0.062(2) 0.0154(16) 0.0096(16) 0.0112(15)
N2 0.0382(17) 0.0226(14) 0.0399(18) 0.0010(12) -0.0063(14) 0.0011(12)
N59 0.0352(17) 0.0341(16) 0.0394(19) 0.0117(13) -0.0010(14) 0.0048(13)
F53 0.0766(19) 0.0619(17) 0.087(2) 0.0262(15) -0.0098(17) 0.0143(15)
N52 0.0405(17) 0.0313(15) 0.0311(17) 0.0042(12) -0.0067(14) 0.0046(13)
O261 0.0544(18) 0.0561(19) 0.058(2) 0.0027(15) -0.0003(16) 0.0024(15)
O53 0.069(2) 0.0388(15) 0.0495(18) 0.0114(13) 0.0028(15) 0.0114(14)
N6 0.0377(17) 0.0229(14) 0.0399(18) 0.0011(12) -0.0048(14) 0.0056(12)
F51 0.0662(18) 0.0744(19) 0.080(2) 0.0094(16) 0.0236(16) 0.0145(15)
O151 0.0504(18) 0.0584(19) 0.061(2) 0.0110(15) -0.0036(15) 0.0043(15)
N55 0.0354(16) 0.0282(14) 0.0359(17) 0.0054(12) -0.0043(14) 0.0010(12)
N54 0.0386(17) 0.0276(15) 0.0386(18) 0.0076(13) -0.0108(14) 0.0002(12)
O2 0.0491(18) 0.072(2) 0.061(2) 0.0050(17) 0.0048(16) 0.0058(16)
N53 0.0428(18) 0.0264(15) 0.0400(18) 0.0037(13) -0.0138(15) 0.0024(13)
N56 0.0400(17) 0.0275(15) 0.0351(17) 0.0079(12) -0.0061(14) 0.0036(13)
N1 0.0386(17) 0.0318(16) 0.0380(18) -0.0018(13) -0.0025(14) 0.0041(13)
N3 0.0420(18) 0.0270(15) 0.0355(17) 0.0046(12) -0.0005(14) 0.0028(13)
N58 0.0334(16) 0.0292(15) 0.0351(17) 0.0070(12) -0.0054(13) 0.0009(12)
N61 0.0461(19) 0.0329(16) 0.045(2) 0.0104(14) -0.0009(16) 0.0029(14)
O152 0.066(2) 0.0393(17) 0.086(3) 0.0103(16) 0.0184(19) -0.0123(14)
O52 0.086(2) 0.0403(16) 0.0511(19) 0.0066(13) 0.0113(17) 0.0178(16)
N51 0.0421(18) 0.0264(15) 0.0382(18) 0.0033(12) -0.0060(14) 0.0021(13)
N11 0.0484(19) 0.0279(15) 0.042(2) 0.0007(13) 0.0008(15) 0.0048(13)
N12 0.0490(19) 0.0296(16) 0.044(2) 0.0021(14) -0.0006(16) 0.0094(14)
N57 0.0381(17) 0.0314(15) 0.0334(17) 0.0048(12) -0.0080(14) 0.0040(13)
N62 0.0373(17) 0.0311(16) 0.0411(18) 0.0086(13) -0.0023(14) -0.0006(13)
F151 0.120(3) 0.103(3) 0.0542(19) 0.0046(17) -0.0209(18) 0.023(2)
N10 0.059(2) 0.0254(15) 0.046(2) -0.0039(14) 0.0065(17) 0.0049(14)
F3 0.0587(19) 0.155(3) 0.058(2) -0.006(2) -0.0156(15) -0.0151(19)
N60 0.055(2) 0.0390(18) 0.041(2) 0.0140(14) 0.0045(16) 0.0033(15)
F2 0.130(3) 0.110(3) 0.088(3) 0.047(2) 0.000(2) 0.063(2)
C21 0.0382(19) 0.0284(17) 0.031(2) 0.0014(14) -0.0072(16) 0.0015(14)
O103 0.115(3) 0.083(3) 0.072(3) 0.013(2) -0.058(2) -0.002(2)
F153 0.125(3) 0.118(3) 0.079(2) -0.029(2) 0.009(2) 0.055(3)
O102 0.126(3) 0.0458(19) 0.075(3) 0.0044(17) -0.046(2) -0.0219(19)
C15 0.037(2) 0.0259(17) 0.044(2) 0.0053(15) -0.0116(16) -0.0008(14)
F152 0.148(3) 0.0547(19) 0.118(3) -0.0128(18) -0.045(3) -0.015(2)
C28 0.0350(19) 0.0238(16) 0.036(2) -0.0007(14) -0.0077(16) -0.0004(14)
O221 0.080(2) 0.0489(19) 0.082(3) -0.0065(17) 0.007(2) 0.0096(17)
C26 0.043(2) 0.0245(17) 0.036(2) 0.0023(14) -0.0070(17) 0.0001(14)
C1 0.042(2) 0.0338(19) 0.035(2) -0.0002(15) 0.0003(16) 0.0023(16)
C29 0.036(2) 0.0246(17) 0.041(2) -0.0034(15) -0.0062(16) 0.0012(14)
C8 0.043(2) 0.0302(18) 0.0291(19) 0.0057(14) -0.0013(16) 0.0002(15)
C6 0.044(2) 0.0316(18) 0.036(2) 0.0012(15) -0.0040(17) -0.0003(16)
C20 0.041(2) 0.0248(17) 0.038(2) 0.0019(14) -0.0095(16) 0.0021(14)
C40 0.055(2) 0.036(2) 0.039(2) 0.0007(17) 0.0021(19) 0.0129(17)
C7 0.044(2) 0.0213(16) 0.041(2) 0.0000(15) -0.0028(17) 0.0019(14)
C13 0.042(2) 0.0271(17) 0.035(2) 0.0086(14) -0.0027(17) -0.0001(15)
C22 0.041(2) 0.0325(19) 0.045(2) -0.0007(16) -0.0063(18) 0.0055(16)
C76 0.044(2) 0.039(2) 0.042(2) 0.0118(17) 0.0039(18) 0.0070(16)
C63 0.037(2) 0.0292(18) 0.044(2) 0.0061(15) -0.0101(17) -0.0001(15)
C30 0.040(2) 0.0310(18) 0.040(2) -0.0010(15) -0.0049(17) -0.0024(15)
C58 0.038(2) 0.0273(17) 0.044(2) 0.0046(15) -0.0134(17) 0.0010(14)
C51 0.046(2) 0.0301(18) 0.036(2) 0.0024(15) -0.0090(17) 0.0037(15)
C33 0.039(2) 0.0248(17) 0.044(2) -0.0023(15) -0.0099(17) 0.0018(14)
C65 0.039(2) 0.0311(18) 0.039(2) 0.0065(15) -0.0066(17) 0.0044(15)
C27 0.044(2) 0.0231(16) 0.035(2) -0.0025(14) -0.0038(17) 0.0012(15)
C70 0.037(2) 0.0322(18) 0.035(2) 0.0069(15) -0.0048(16) 0.0014(15)
C57 0.042(2) 0.0286(18) 0.037(2) 0.0069(15) -0.0091(17) 0.0011(15)
O101 0.166(4) 0.047(2) 0.068(3) 0.0031(17) -0.022(3) 0.034(2)
C90 0.041(2) 0.0335(19) 0.045(2) 0.0110(16) -0.0049(18) -0.0012(15)
C71 0.038(2) 0.0360(19) 0.039(2) 0.0080(16) 0.0004(17) 0.0062(15)
C16 0.044(2) 0.0319(19) 0.045(2) 0.0086(16) -0.0054(18) -0.0029(16)
C59 0.044(2) 0.0331(19) 0.049(2) 0.0089(17) -0.0064(18) -0.0023(16)
C32 0.046(2) 0.0261(18) 0.046(2) 0.0003(16) -0.0086(18) 0.0045(16)
C78 0.035(2) 0.0351(19) 0.036(2) 0.0056(15) 0.0032(16) 0.0055(15)
C9 0.047(2) 0.0328(19) 0.041(2) -0.0008(16) -0.0022(18) 0.0025(16)
C12 0.043(2) 0.036(2) 0.046(2) 0.0020(17) -0.0078(18) 0.0049(16)
C31 0.043(2) 0.0279(18) 0.044(2) 0.0043(16) -0.0103(18) -0.0008(15)
C85 0.048(2) 0.034(2) 0.047(2) 0.0148(17) 0.0019(19) 0.0018(16)
C56 0.047(2) 0.0257(17) 0.038(2) -0.0001(15) -0.0095(17) 0.0029(15)
C25 0.051(2) 0.035(2) 0.046(2) -0.0038(17) -0.017(2) 0.0020(17)
C34 0.047(2) 0.0311(19) 0.042(2) -0.0021(16) -0.0057(18) 0.0070(16)
C14 0.038(2) 0.0304(18) 0.033(2) 0.0016(15) -0.0013(16) 0.0020(15)
F102 0.103(3) 0.189(4) 0.102(3) 0.038(3) -0.047(2) -0.073(3)
C17 0.052(2) 0.0295(19) 0.050(2) 0.0099(17) -0.0148(19) -0.0006(17)
C77 0.037(2) 0.0336(19) 0.038(2) 0.0140(16) 0.0027(17) -0.0003(15)
C5 0.051(2) 0.039(2) 0.045(2) 0.0047(17) 0.0031(19) 0.0023(18)
C64 0.043(2) 0.0247(17) 0.047(2) 0.0035(16) -0.0096(18) 0.0035(15)
C10 0.055(2) 0.042(2) 0.043(2) -0.0078(18) -0.010(2) 0.0000(18)
C35 0.056(2) 0.0309(18) 0.039(2) 0.0008(16) 0.0096(19) 0.0062(17)
C83 0.041(2) 0.0360(19) 0.039(2) 0.0099(16) 0.0022(17) 0.0074(16)
F101 0.139(3) 0.126(3) 0.094(3) 0.004(2) -0.017(2) 0.069(3)
C66 0.047(2) 0.0330(19) 0.048(2) 0.0068(17) -0.0146(19) -0.0001(17)
C52 0.061(3) 0.0321(19) 0.050(3) 0.0064(18) -0.013(2) 0.0051(18)
C79 0.044(2) 0.039(2) 0.041(2) 0.0023(17) 0.0007(18) 0.0082(17)
C69 0.043(2) 0.0306(19) 0.043(2) 0.0101(16) -0.0048(18) 0.0015(16)
C19 0.047(2) 0.0301(19) 0.050(2) 0.0010(16) -0.0107(19) 0.0070(16)
C89 0.049(2) 0.037(2) 0.051(3) 0.0114(18) 0.000(2) 0.0039(17)
C67 0.051(2) 0.041(2) 0.050(3) 0.0119(18) -0.019(2) -0.0013(18)
C68 0.047(2) 0.036(2) 0.056(3) 0.0172(18) -0.016(2) 0.0029(17)
C24 0.047(2) 0.048(2) 0.055(3) -0.003(2) -0.021(2) 0.0010(19)
C18 0.055(2) 0.0266(19) 0.055(3) 0.0024(17) -0.016(2) 0.0063(17)
C36 0.069(3) 0.030(2) 0.049(3) 0.0016(18) 0.015(2) 0.0102(19)
C2 0.057(3) 0.040(2) 0.046(2) -0.0008(18) 0.003(2) 0.0072(19)
C80 0.054(3) 0.046(2) 0.043(2) -0.0008(18) -0.007(2) 0.0049(19)
C11 0.047(2) 0.046(2) 0.045(2) 0.0001(18) -0.012(2) 0.0027(18)
C23 0.045(2) 0.045(2) 0.058(3) 0.0032(19) -0.015(2) 0.0100(18)
C62 0.046(2) 0.035(2) 0.058(3) 0.0125(18) -0.0041(19) 0.0090(17)
C84 0.043(2) 0.0330(19) 0.045(2) 0.0107(16) -0.0014(18) 0.0065(16)
C81 0.059(3) 0.055(2) 0.039(2) 0.0040(19) -0.013(2) 0.008(2)
C82 0.054(3) 0.041(2) 0.043(2) 0.0099(18) -0.006(2) 0.0097(18)
C86 0.062(3) 0.042(2) 0.046(3) 0.0167(19) 0.002(2) 0.0058(19)
C72 0.055(3) 0.039(2) 0.054(3) 0.0143(19) 0.008(2) 0.0136(19)
C87 0.064(3) 0.044(2) 0.056(3) 0.022(2) 0.001(2) 0.013(2)
C261 0.053(3) 0.056(3) 0.049(3) -0.008(2) 0.016(2) -0.002(2)
C60 0.043(2) 0.048(2) 0.065(3) 0.015(2) 0.001(2) 0.0025(19)
C4 0.063(3) 0.048(2) 0.048(3) 0.005(2) 0.010(2) 0.002(2)
C3 0.061(3) 0.052(2) 0.048(3) -0.002(2) 0.012(2) 0.009(2)
C55 0.052(2) 0.037(2) 0.044(2) 0.0019(17) -0.018(2) 0.0036(17)
C61 0.041(2) 0.053(3) 0.067(3) 0.016(2) 0.004(2) 0.0130(19)
C88 0.059(3) 0.040(2) 0.061(3) 0.015(2) 0.003(2) 0.014(2)
C54 0.063(3) 0.039(2) 0.052(3) -0.0027(19) -0.022(2) -0.0019(19)
C39 0.059(3) 0.045(2) 0.062(3) -0.003(2) -0.002(2) 0.016(2)
C91 0.064(3) 0.043(2) 0.063(3) 0.015(2) 0.011(2) 0.020(2)
C53 0.069(3) 0.028(2) 0.066(3) -0.0008(19) -0.025(2) -0.0022(19)
C37 0.074(3) 0.037(2) 0.053(3) 0.0068(19) 0.013(2) 0.020(2)
C41 0.053(3) 0.069(3) 0.061(3) 0.020(2) -0.001(2) 0.012(2)
C221 0.067(3) 0.047(2) 0.063(3) -0.001(2) 0.002(2) 0.011(2)
C38 0.063(3) 0.055(3) 0.065(3) 0.000(2) 0.002(2) 0.025(2)
C75 0.058(3) 0.057(3) 0.064(3) 0.025(2) 0.018(2) 0.019(2)
C101 0.080(3) 0.063(3) 0.070(3) 0.004(2) -0.038(3) 0.007(2)
C151 0.086(4) 0.052(3) 0.061(3) -0.004(2) -0.013(3) 0.012(2)
C73 0.072(3) 0.052(3) 0.074(4) 0.023(2) 0.021(3) 0.030(2)
C74 0.070(3) 0.068(3) 0.080(4) 0.026(3) 0.034(3) 0.030(3)
C262 0.055(3) 0.099(4) 0.061(3) 0.014(3) 0.006(3) 0.006(3)
C222 0.064(5) 0.063(5) 0.082(6) -0.018(4) -0.007(4) 0.017(4)
C201 0.092(6) 0.180(8) 0.100(6) 0.003(6) 0.000(5) 0.058(5)
C263 0.129(6) 0.051(3) 0.243(11) 0.005(5) 0.114(7) 0.006(4)
O201 0.204(7) 0.240(8) 0.120(5) -0.001(5) -0.002(5) 0.096(6)
C202 0.079(5) 0.211(10) 0.166(9) 0.010(7) -0.022(5) 0.048(5)
C223 0.088(6) 0.085(6) 0.123(8) -0.030(6) -0.036(6) 0.044(5)
C203 0.257(15) 0.173(10) 0.131(9) -0.014(7) -0.006(9) 0.060(9)
C233 0.11(2) 0.096(18) 0.074(8) -0.005(10) -0.011(12) 0.042(17)
C232 0.15(3) 0.052(7) 0.13(2) 0.018(10) 0.051(19) 0.028(12)
O241 0.130(4) 0.060(2) 0.062(2) 0.0002(18) 0.002(2) 0.001(2)
C241 0.106(5) 0.149(6) 0.053(4) -0.017(4) -0.007(3) 0.035(5)
C242 0.089(5) 0.202(10) 0.133(8) -0.016(7) -0.024(5) -0.019(6)
C243 0.055(7) 0.196(19) 0.171(13) -0.091(14) -0.005(7) -0.009(9)
C253 0.36(3) 0.189(19) 0.075(11) 0.012(11) 0.042(15) 0.17(2)

loop_
_atom_type_symbol
_atom_type_description
_atom_type_scat_dispersion_real
_atom_type_scat_dispersion_imag
_atom_type_scat_source
C C 0.0181 0.0091 'International Tables Vol C Tables 4.2.6.8 and 6.1.1.4'
H H 0.0000 0.0000 'International Tables Vol C Tables 4.2.6.8 and 6.1.1.4'
Cu Cu -1.9646 0.5888 'International Tables Vol C Tables 4.2.6.8 and 6.1.1.4'
F F 0.0727 0.0534 'International Tables Vol C Tables 4.2.6.8 and 6.1.1.4'
N N 0.0311 0.0180 'International Tables Vol C Tables 4.2.6.8 and 6.1.1.4'
O O 0.0492 0.0322 'International Tables Vol C Tables 4.2.6.8 and 6.1.1.4'
S S 0.3331 0.5567 'International Tables Vol C Tables 4.2.6.8 and 6.1.1.4'

loop_
_geom_angle_atom_site_label_1
_geom_angle_atom_site_label_2
_geom_angle_atom_site_label_3
_geom_angle
_geom_angle_site_symmetry_1
_geom_angle_site_symmetry_3
N7 Cu2 N5 112.74(11) . .
N7 Cu2 N8 103.84(11) . 2_565
N7 Cu2 N2 112.50(12) . 2_565
N5 Cu2 N2 104.35(12) . 2_565
N8 Cu2 N5 117.85(12) 2_565 .
N8 Cu2 N2 105.57(12) 2_565 2_565
N56 Cu51 O51 93.42(12) 2_676 .
N51 Cu51 O51 108.42(12) . .
N51 Cu51 N56 107.10(12) . 2_676
N51 Cu51 N62 133.28(13) . .
N62 Cu51 O51 100.22(12) . .
N62 Cu51 N56 107.15(13) . 2_676
N55 Cu52 N52 104.04(11) . 2_676
N55 Cu52 N58 119.07(12) . 2_676
N55 Cu52 N57 113.58(12) . .
N58 Cu52 N52 105.56(12) 2_676 2_676
N57 Cu52 N52 110.31(12) . 2_676
N57 Cu52 N58 103.96(12) . 2_676
N6 Cu1 O1 103.78(12) 2_565 .
N1 Cu1 O1 103.49(12) . .
N1 Cu1 N6 108.08(12) . 2_565
N1 Cu1 N12 125.39(13) . .
N12 Cu1 O1 99.49(12) . .
N12 Cu1 N6 113.41(13) . 2_565
O153 S151 O151 114.75(19) . .
O153 S151 O152 114.2(2) . .
O153 S151 C151 104.0(2) . .
O151 S151 C151 104.2(2) . .
O152 S151 O151 114.9(2) . .
O152 S151 C151 102.7(3) . .
O1 S1 C41 101.7(2) . .
O3 S1 O1 114.32(18) . .
O3 S1 C41 103.3(2) . .
O2 S1 O1 113.7(2) . .
O2 S1 O3 117.0(2) . .
O2 S1 C41 104.3(2) . .
O51 S51 C91 103.2(2) . .
O53 S51 O51 114.77(18) . .
O53 S51 C91 103.1(2) . .
O52 S51 O51 114.45(18) . .
O52 S51 O53 116.12(19) . .
O52 S51 C91 102.6(2) . .
O103 S101 O102 113.8(2) . .
O103 S101 O101 113.9(3) . .
O103 S101 C101 103.8(3) . .
O102 S101 O101 115.6(3) . .
O102 S101 C101 104.0(3) . .
O101 S101 C101 103.8(3) . .
N8 N7 Cu2 128.0(2) . .
N8 N7 C21 108.3(3) . .
C21 N7 Cu2 123.6(2) . .
S51 O51 Cu51 128.27(17) . .
N4 N5 Cu2 125.4(2) . .
N6 N5 Cu2 125.4(2) . .
N6 N5 N4 109.2(3) . .
N7 N8 Cu2 128.1(2) . 2_565
N7 N8 N9 108.1(3) . .
N9 N8 Cu2 123.6(2) . 2_565
S1 O1 Cu1 129.56(17) . .
N5 N4 C15 109.3(3) . .
N5 N4 C14 121.0(3) . .
C15 N4 C14 129.3(3) . .
N8 N9 C26 110.5(3) . .
N8 N9 C27 120.7(3) . .
C26 N9 C27 128.6(3) . .
N1 N2 Cu2 127.8(2) . 2_565
N1 N2 N3 107.5(3) . .
N3 N2 Cu2 124.6(2) . 2_565
N58 N59 C76 110.3(3) . .
N58 N59 C77 121.1(3) . .
C76 N59 C77 128.6(3) . .
N53 N52 Cu52 121.8(2) . 2_676
N51 N52 Cu52 129.2(2) . 2_676
N51 N52 N53 108.8(3) . .
N5 N6 Cu1 126.8(2) . 2_565
N5 N6 C20 107.7(3) . .
C20 N6 Cu1 123.4(2) . 2_565
N54 N55 Cu52 126.4(2) . .
N56 N55 Cu52 125.0(2) . .
N56 N55 N54 108.5(3) . .
N55 N54 C65 110.5(3) . .
N55 N54 C64 121.1(3) . .
C65 N54 C64 128.0(3) . .
N52 N53 C57 121.3(3) . .
N52 N53 C56 110.4(3) . .
C56 N53 C57 128.2(3) . .
N55 N56 Cu51 127.7(2) . 2_676
N55 N56 C70 108.1(3) . .
C70 N56 Cu51 123.0(2) . 2_676
N2 N1 Cu1 125.3(3) . .
N2 N1 C1 108.7(3) . .
C1 N1 Cu1 125.9(3) . .
N2 N3 C6 110.7(3) . .
N2 N3 C7 120.7(3) . .
C6 N3 C7 128.5(3) . .
N59 N58 Cu52 122.9(2) . 2_676
N57 N58 Cu52 128.2(3) . 2_676
N57 N58 N59 108.7(3) . .
N62 N61 C84 121.5(3) . .
N60 N61 N62 117.0(3) . .
N60 N61 C84 121.5(3) . .
N52 N51 Cu51 124.3(2) . .
N52 N51 C51 107.9(3) . .
C51 N51 Cu51 127.7(2) . .
N12 N11 N10 116.4(3) . .
N12 N11 C34 122.2(3) . .
N10 N11 C34 121.3(3) . .
N11 N12 Cu1 123.6(2) . .
N11 N12 C40 103.7(3) . .
C40 N12 Cu1 132.6(3) . .
N58 N57 Cu52 127.9(3) . .
N58 N57 C71 107.7(3) . .
C71 N57 Cu52 124.2(2) . .
N61 N62 Cu51 122.8(2) . .
N61 N62 C90 103.3(3) . .
C90 N62 Cu51 132.5(3) . .
N11 N10 C35 103.3(3) . .
N61 N60 C85 103.3(3) . .
N7 C21 C26 108.3(3) . .
N7 C21 C22 130.5(3) . .
C26 C21 C22 121.2(3) . .
N4 C15 C20 105.0(3) . .
N4 C15 C16 131.9(4) . .
C20 C15 C16 123.1(3) . .
C29 C28 C33 119.4(3) . .
C29 C28 C27 121.9(3) . .
C33 C28 C27 118.6(3) . .
N9 C26 C21 104.8(3) . .
N9 C26 C25 132.7(3) . .
C25 C26 C21 122.5(3) . .
N1 C1 C6 107.7(3) . .
N1 C1 C2 130.5(4) . .
C6 C1 C2 121.8(4) . .
C28 C29 H29 119.6 . .
C28 C29 C30 120.8(3) . .
C30 C29 H29 119.6 . .
C13 C8 C7 117.9(3) . .
C9 C8 C7 122.4(3) . .
C9 C8 C13 119.8(3) . .
N3 C6 C1 105.3(3) . .
N3 C6 C5 132.2(4) . .
C1 C6 C5 122.4(4) . .
N6 C20 C15 108.9(3) . .
N6 C20 C19 129.8(4) . .
C15 C20 C19 121.2(3) . .
N12 C40 C35 106.9(4) . .
N12 C40 C39 131.6(4) . .
C39 C40 C35 121.5(4) . .
N3 C7 C8 113.2(3) . .
N3 C7 H7A 108.9 . .
N3 C7 H7B 108.9 . .
C8 C7 H7A 108.9 . .
C8 C7 H7B 108.9 . .
H7A C7 H7B 107.8 . .
C8 C13 C14 118.3(3) . .
C12 C13 C8 119.7(4) . .
C12 C13 C14 122.0(3) . .
C21 C22 H22 122.0 . .
C23 C22 C21 116.0(4) . .
C23 C22 H22 122.0 . .
N59 C76 C71 104.5(3) . .
N59 C76 C75 132.6(4) . .
C71 C76 C75 122.9(4) . .
C58 C63 C64 118.3(3) . .
C62 C63 C58 119.0(4) . .
C62 C63 C64 122.6(3) . .
C29 C30 H30 120.2 . .
C31 C30 C29 119.6(4) . .
C31 C30 H30 120.2 . .
C63 C58 C57 117.5(3) . .
C59 C58 C63 119.0(4) . .
C59 C58 C57 123.5(3) . .
N51 C51 C56 108.6(3) . .
N51 C51 C52 130.2(3) . .
C56 C51 C52 121.2(3) . .
C28 C33 C34 120.3(3) . .
C32 C33 C28 119.0(4) . .
C32 C33 C34 120.5(3) . .
N54 C65 C70 104.4(3) . .
N54 C65 C66 132.9(3) . .
C70 C65 C66 122.5(3) . .
N9 C27 C28 113.9(3) . .
N9 C27 H27A 108.8 . .
N9 C27 H27B 108.8 . .
C28 C27 H27A 108.8 . .
C28 C27 H27B 108.8 . .
H27A C27 H27B 107.7 . .
N56 C70 C65 108.4(3) . .
N56 C70 C69 130.3(3) . .
C65 C70 C69 121.3(3) . .
N53 C57 C58 114.2(3) . .
N53 C57 H57A 108.7 . .
N53 C57 H57B 108.7 . .
C58 C57 H57A 108.7 . .
C58 C57 H57B 108.7 . .
H57A C57 H57B 107.6 . .
N62 C90 C85 107.6(4) . .
N62 C90 C89 130.6(4) . .
C89 C90 C85 121.7(4) . .
N57 C71 C76 108.7(3) . .
N57 C71 C72 130.2(4) . .
C76 C71 C72 121.1(4) . .
C15 C16 H16 122.7 . .
C17 C16 C15 114.7(4) . .
C17 C16 H16 122.7 . .
C58 C59 H59 119.4 . .
C60 C59 C58 121.2(4) . .
C60 C59 H59 119.4 . .
C33 C32 H32 119.6 . .
C31 C32 C33 120.8(4) . .
C31 C32 H32 119.6 . .
C83 C78 C77 119.6(3) . .
C79 C78 C77 121.9(3) . .
C79 C78 C83 118.6(3) . .
C8 C9 H9 120.2 . .
C8 C9 C10 119.6(4) . .
C10 C9 H9 120.2 . .
C13 C12 H12 119.6 . .
C11 C12 C13 120.9(4) . .
C11 C12 H12 119.6 . .
C30 C31 H31 119.8 . .
C32 C31 C30 120.3(4) . .
C32 C31 H31 119.8 . .
N60 C85 C90 108.7(3) . .
N60 C85 C86 130.0(4) . .
C86 C85 C90 121.3(4) . .
N53 C56 C51 104.3(3) . .
N53 C56 C55 132.4(3) . .
C51 C56 C55 123.2(3) . .
C26 C25 H25 122.2 . .
C24 C25 C26 115.5(4) . .
C24 C25 H25 122.2 . .
N11 C34 C33 113.2(3) . .
N11 C34 H34A 108.9 . .
N11 C34 H34B 108.9 . .
C33 C34 H34A 108.9 . .
C33 C34 H34B 108.9 . .
H34A C34 H34B 107.7 . .
N4 C14 C13 114.4(3) . .
N4 C14 H14A 108.6 . .
N4 C14 H14B 108.6 . .
C13 C14 H14A 108.6 . .
C13 C14 H14B 108.6 . .
H14A C14 H14B 107.6 . .
C16 C17 H17 118.6 . .
C16 C17 C18 122.9(4) . .
C18 C17 H17 118.6 . .
N59 C77 C78 113.1(3) . .
N59 C77 H77A 109.0 . .
N59 C77 H77B 109.0 . .
C78 C77 H77A 109.0 . .
C78 C77 H77B 109.0 . .
H77A C77 H77B 107.8 . .
C6 C5 H5 122.4 . .
C4 C5 C6 115.2(4) . .
C4 C5 H5 122.4 . .
N54 C64 C63 114.2(3) . .
N54 C64 H64A 108.7 . .
N54 C64 H64B 108.7 . .
C63 C64 H64A 108.7 . .
C63 C64 H64B 108.7 . .
H64A C64 H64B 107.6 . .
C9 C10 H10 119.9 . .
C11 C10 C9 120.1(4) . .
C11 C10 H10 119.9 . .
N10 C35 C40 109.6(3) . .
N10 C35 C36 129.3(4) . .
C40 C35 C36 121.1(4) . .
C78 C83 C84 118.8(3) . .
C82 C83 C78 119.3(4) . .
C82 C83 C84 121.8(3) . .
C65 C66 H66 122.3 . .
C67 C66 C65 115.4(4) . .
C67 C66 H66 122.3 . .
C51 C52 H52 122.3 . .
C53 C52 C51 115.3(4) . .
C53 C52 H52 122.3 . .
C78 C79 H79 119.4 . .
C80 C79 C78 121.2(4) . .
C80 C79 H79 119.4 . .
C70 C69 H69 121.9 . .
C68 C69 C70 116.1(3) . .
C68 C69 H69 121.9 . .
C20 C19 H19 122.1 . .
C18 C19 C20 115.8(4) . .
C18 C19 H19 122.1 . .
C90 C89 H89 122.1 . .
C88 C89 C90 115.9(4) . .
C88 C89 H89 122.1 . .
C66 C67 H67 118.8 . .
C66 C67 C68 122.3(4) . .
C68 C67 H67 118.8 . .
C69 C68 C67 122.3(3) . .
C69 C68 H68 118.9 . .
C67 C68 H68 118.9 . .
C25 C24 H24 118.7 . .
C25 C24 C23 122.6(4) . .
C23 C24 H24 118.7 . .
C17 C18 H18 118.8 . .
C19 C18 C17 122.3(4) . .
C19 C18 H18 118.8 . .
C35 C36 H36 121.9 . .
C37 C36 C35 116.2(4) . .
C37 C36 H36 121.9 . .
C1 C2 H2 122.0 . .
C3 C2 C1 116.1(4) . .
C3 C2 H2 122.0 . .
C79 C80 H80 120.2 . .
C81 C80 C79 119.5(4) . .
C81 C80 H80 120.2 . .
C12 C11 H11 120.0 . .
C10 C11 C12 119.9(4) . .
C10 C11 H11 120.0 . .
C22 C23 C24 122.1(4) . .
C22 C23 H23 119.0 . .
C24 C23 H23 119.0 . .
C63 C62 H62 119.5 . .
C61 C62 C63 120.9(4) . .
C61 C62 H62 119.5 . .
N61 C84 C83 113.2(3) . .
N61 C84 H84A 108.9 . .
N61 C84 H84B 108.9 . .
C83 C84 H84A 108.9 . .
C83 C84 H84B 108.9 . .
H84A C84 H84B 107.7 . .
C80 C81 H81 120.1 . .
C82 C81 C80 119.8(4) . .
C82 C81 H81 120.1 . .
C83 C82 C81 121.5(4) . .
C83 C82 H82 119.3 . .
C81 C82 H82 119.3 . .
C85 C86 H86 121.7 . .
C87 C86 C85 116.6(4) . .
C87 C86 H86 121.7 . .
C71 C72 H72 121.9 . .
C73 C72 C71 116.1(4) . .
C73 C72 H72 121.9 . .
C86 C87 H87 118.8 . .
C86 C87 C88 122.4(4) . .
C88 C87 H87 118.8 . .
O261 C261 C262 121.8(5) . .
O261 C261 C263 119.9(5) . .
C262 C261 C263 118.4(5) . .
C59 C60 H60 120.2 . .
C59 C60 C61 119.6(4) . .
C61 C60 H60 120.2 . .
C5 C4 H4 118.6 . .
C5 C4 C3 122.8(4) . .
C3 C4 H4 118.6 . .
C2 C3 C4 121.8(4) . .
C2 C3 H3 119.1 . .
C4 C3 H3 119.1 . .
C56 C55 H55 122.5 . .
C54 C55 C56 115.0(4) . .
C54 C55 H55 122.5 . .
C62 C61 C60 120.3(4) . .
C62 C61 H61 119.9 . .
C60 C61 H61 119.9 . .
C89 C88 C87 122.2(4) . .
C89 C88 H88 118.9 . .
C87 C88 H88 118.9 . .
C55 C54 H54 118.9 . .
C55 C54 C53 122.2(4) . .
C53 C54 H54 118.9 . .
C40 C39 H39 122.1 . .
C38 C39 C40 115.9(4) . .
C38 C39 H39 122.1 . .
F52 C91 S51 112.4(3) . .
F52 C91 F53 106.1(4) . .
F53 C91 S51 112.2(3) . .
F51 C91 S51 112.0(4) . .
F51 C91 F52 106.4(4) . .
F51 C91 F53 107.3(4) . .
C52 C53 C54 123.0(4) . .
C52 C53 H53 118.5 . .
C54 C53 H53 118.5 . .
C36 C37 H37 119.2 . .
C36 C37 C38 121.7(4) . .
C38 C37 H37 119.2 . .
F1 C41 S1 111.5(3) . .
F1 C41 F3 105.6(4) . .
F3 C41 S1 111.8(3) . .
F2 C41 S1 112.4(4) . .
F2 C41 F1 108.3(4) . .
F2 C41 F3 107.0(4) . .
O221 C221 C222 118.9(5) . .
O221 C221 C223 126.0(5) . .
O221 C221 C233 117.5(11) . .
O221 C221 C232 120.4(13) . .
C223 C221 C222 113.8(5) . .
C232 C221 C233 118.0(18) . .
C39 C38 C37 123.6(5) . .
C39 C38 H38 118.2 . .
C37 C38 H38 118.2 . .
C76 C75 H75 122.1 . .
C74 C75 C76 115.7(4) . .
C74 C75 H75 122.1 . .
F103 C101 S101 114.3(4) . .
F103 C101 F101 104.9(4) . .
F102 C101 S101 112.5(4) . .
F102 C101 F103 107.8(5) . .
F102 C101 F101 106.4(6) . .
F101 C101 S101 110.3(4) . .
F151 C151 S151 112.0(4) . .
F151 C151 F153 108.2(5) . .
F151 C151 F152 108.7(5) . .
F153 C151 S151 110.4(4) . .
F153 C151 F152 107.2(4) . .
F152 C151 S151 110.1(4) . .
C72 C73 H73 119.0 . .
C72 C73 C74 122.0(4) . .
C74 C73 H73 119.0 . .
C75 C74 C73 122.2(5) . .
C75 C74 H74 118.9 . .
C73 C74 H74 118.9 . .
C261 C262 H26A 109.5 . .
C261 C262 H26B 109.5 . .
C261 C262 H26C 109.5 . .
H26A C262 H26B 109.5 . .
H26A C262 H26C 109.5 . .
H26B C262 H26C 109.5 . .
C221 C222 H22A 109.5 . .
C221 C222 H22B 109.5 . .
C221 C222 H22C 109.5 . .
H22A C222 H22B 109.5 . .
H22A C222 H22C 109.5 . .
H22B C222 H22C 109.5 . .
O201 C201 C202 114.5(12) . .
O201 C201 C203 120.5(12) . .
C203 C201 C202 124.4(11) . .
C261 C263 H26D 109.5 . .
C261 C263 H26E 109.5 . .
C261 C263 H26F 109.5 . .
H26D C263 H26E 109.5 . .
H26D C263 H26F 109.5 . .
H26E C263 H26F 109.5 . .
C201 C202 H20A 109.5 . .
C201 C202 H20B 109.5 . .
C201 C202 H20C 109.5 . .
H20A C202 H20B 109.5 . .
H20A C202 H20C 109.5 . .
H20B C202 H20C 109.5 . .
C221 C223 H22D 109.5 . .
C221 C223 H22E 109.5 . .
C221 C223 H22F 109.5 . .
H22D C223 H22E 109.5 . .
H22D C223 H22F 109.5 . .
H22E C223 H22F 109.5 . .
C201 C203 H20D 109.5 . .
C201 C203 H20E 109.5 . .
C201 C203 H20F 109.5 . .
H20D C203 H20E 109.5 . .
H20D C203 H20F 109.5 . .
H20E C203 H20F 109.5 . .
C221 C233 H23A 109.5 . .
C221 C233 H23B 109.5 . .
C221 C233 H23C 109.5 . .
H23A C233 H23B 109.5 . .
H23A C233 H23C 109.5 . .
H23B C233 H23C 109.5 . .
C221 C232 H23D 109.5 . .
C221 C232 H23E 109.5 . .
C221 C232 H23F 109.5 . .
H23D C232 H23E 109.5 . .
H23D C232 H23F 109.5 . .
H23E C232 H23F 109.5 . .
O241 C241 C242 128.2(8) . .
O241 C241 C243 109.1(10) . .
O241 C241 C253 112.8(9) . .
C242 C241 C253 99.2(13) . .
C243 C241 C242 118.8(9) . .
C241 C242 H24A 109.5 . .
C241 C242 H24B 109.5 . .
C241 C242 H24C 109.5 . .
H24A C242 H24B 109.5 . .
H24A C242 H24C 109.5 . .
H24B C242 H24C 109.5 . .
C241 C243 H24D 109.5 . .
C241 C243 H24E 109.5 . .
C241 C243 H24F 109.5 . .
H24D C243 H24E 109.5 . .
H24D C243 H24F 109.5 . .
H24E C243 H24F 109.5 . .
C241 C253 H25A 109.5 . .
C241 C253 H25B 109.5 . .
C241 C253 H25C 109.5 . .
H25A C253 H25B 109.5 . .
H25A C253 H25C 109.5 . .
H25B C253 H25C 109.5 . .

loop_
_geom_bond_atom_site_label_1
_geom_bond_atom_site_label_2
_geom_bond_distance
_geom_bond_site_symmetry_2
Cu2 N7 2.037(3) .
Cu2 N5 2.067(3) .
Cu2 N8 2.059(3) 2_565
Cu2 N2 2.080(3) 2_565
Cu51 O51 2.161(3) .
Cu51 N56 2.058(3) 2_676
Cu51 N51 1.962(3) .
Cu51 N62 1.982(3) .
Cu52 N52 2.113(3) 2_676
Cu52 N55 2.036(3) .
Cu52 N58 2.058(3) 2_676
Cu52 N57 2.040(3) .
Cu1 O1 2.173(3) .
Cu1 N6 2.010(3) 2_565
Cu1 N1 1.981(3) .
Cu1 N12 2.001(3) .
S151 O153 1.425(3) .
S151 O151 1.444(3) .
S151 O152 1.430(3) .
S151 C151 1.813(5) .
S1 O1 1.457(3) .
S1 O3 1.434(3) .
S1 O2 1.422(3) .
S1 C41 1.806(5) .
S51 O51 1.443(3) .
S51 O53 1.437(3) .
S51 O52 1.427(3) .
S51 C91 1.824(5) .
S101 O103 1.420(4) .
S101 O102 1.422(4) .
S101 O101 1.431(4) .
S101 C101 1.803(7) .
F1 C41 1.341(6) .
F52 C91 1.340(5) .
F103 C101 1.306(5) .
N7 N8 1.332(4) .
N7 C21 1.369(4) .
N5 N4 1.355(4) .
N5 N6 1.317(4) .
N8 N9 1.355(4) .
N4 C15 1.370(4) .
N4 C14 1.444(5) .
N9 C26 1.356(5) .
N9 C27 1.464(5) .
N2 N1 1.322(4) .
N2 N3 1.351(4) .
N59 N58 1.337(4) .
N59 C76 1.361(5) .
N59 C77 1.462(4) .
F53 C91 1.349(5) .
N52 N53 1.346(4) .
N52 N51 1.319(4) .
O261 C261 1.207(5) .
N6 C20 1.375(5) .
F51 C91 1.335(6) .
N55 N54 1.351(4) .
N55 N56 1.314(4) .
N54 C65 1.358(4) .
N54 C64 1.462(4) .
N53 C57 1.443(4) .
N53 C56 1.360(5) .
N56 C70 1.378(4) .
N1 C1 1.378(5) .
N3 C6 1.351(5) .
N3 C7 1.461(5) .
N58 N57 1.328(4) .
N61 N62 1.337(5) .
N61 N60 1.328(5) .
N61 C84 1.454(5) .
N51 C51 1.372(5) .
N11 N12 1.326(5) .
N11 N10 1.329(4) .
N11 C34 1.456(5) .
N12 C40 1.370(5) .
N57 C71 1.365(5) .
N62 C90 1.368(5) .
F151 C151 1.315(6) .
N10 C35 1.341(5) .
F3 C41 1.354(6) .
N60 C85 1.358(5) .
F2 C41 1.306(6) .
C21 C26 1.399(5) .
C21 C22 1.404(5) .
F153 C151 1.329(7) .
C15 C20 1.379(6) .
C15 C16 1.406(5) .
F152 C151 1.330(6) .
C28 C29 1.382(5) .
C28 C33 1.402(5) .
C28 C27 1.526(5) .
O221 C221 1.211(6) .
C26 C25 1.396(5) .
C1 C6 1.379(5) .
C1 C2 1.395(6) .
C29 H29 0.9500 .
C29 C30 1.387(5) .
C8 C7 1.518(5) .
C8 C13 1.397(5) .
C8 C9 1.392(5) .
C6 C5 1.415(6) .
C20 C19 1.415(5) .
C40 C35 1.406(6) .
C40 C39 1.401(6) .
C7 H7A 0.9900 .
C7 H7B 0.9900 .
C13 C12 1.383(5) .
C13 C14 1.510(5) .
C22 H22 0.9500 .
C22 C23 1.373(6) .
C76 C71 1.386(5) .
C76 C75 1.394(6) .
C63 C58 1.414(5) .
C63 C64 1.502(6) .
C63 C62 1.388(6) .
C30 H30 0.9500 .
C30 C31 1.386(5) .
C58 C57 1.499(6) .
C58 C59 1.397(6) .
C51 C56 1.394(5) .
C51 C52 1.408(5) .
C33 C32 1.399(5) .
C33 C34 1.502(6) .
C65 C70 1.390(5) .
C65 C66 1.402(5) .
C27 H27A 0.9900 .
C27 H27B 0.9900 .
C70 C69 1.409(5) .
C57 H57A 0.9900 .
C57 H57B 0.9900 .
C90 C85 1.422(6) .
C90 C89 1.405(6) .
C71 C72 1.407(5) .
C16 H16 0.9500 .
C16 C17 1.377(6) .
C59 H59 0.9500 .
C59 C60 1.368(6) .
C32 H32 0.9500 .
C32 C31 1.365(6) .
C78 C77 1.505(5) .
C78 C83 1.413(5) .
C78 C79 1.398(5) .
C9 H9 0.9500 .
C9 C10 1.404(6) .
C12 H12 0.9500 .
C12 C11 1.382(6) .
C31 H31 0.9500 .
C85 C86 1.405(5) .
C56 C55 1.402(5) .
C25 H25 0.9500 .
C25 C24 1.370(6) .
C34 H34A 0.9900 .
C34 H34B 0.9900 .
C14 H14A 0.9900 .
C14 H14B 0.9900 .
F102 C101 1.296(6) .
C17 H17 0.9500 .
C17 C18 1.399(6) .
C77 H77A 0.9900 .
C77 H77B 0.9900 .
C5 H5 0.9500 .
C5 C4 1.360(6) .
C64 H64A 0.9900 .
C64 H64B 0.9900 .
C10 H10 0.9500 .
C10 C11 1.379(6) .
C35 C36 1.430(5) .
C83 C84 1.524(5) .
C83 C82 1.379(5) .
F101 C101 1.359(7) .
C66 H66 0.9500 .
C66 C67 1.374(5) .
C52 H52 0.9500 .
C52 C53 1.371(6) .
C79 H79 0.9500 .
C79 C80 1.387(6) .
C69 H69 0.9500 .
C69 C68 1.362(5) .
C19 H19 0.9500 .
C19 C18 1.370(6) .
C89 H89 0.9500 .
C89 C88 1.378(6) .
C67 H67 0.9500 .
C67 C68 1.415(6) .
C68 H68 0.9500 .
C24 H24 0.9500 .
C24 C23 1.408(6) .
C18 H18 0.9500 .
C36 H36 0.9500 .
C36 C37 1.365(7) .
C2 H2 0.9500 .
C2 C3 1.376(6) .
C80 H80 0.9500 .
C80 C81 1.386(6) .
C11 H11 0.9500 .
C23 H23 0.9500 .
C62 H62 0.9500 .
C62 C61 1.376(6) .
C84 H84A 0.9900 .
C84 H84B 0.9900 .
C81 H81 0.9500 .
C81 C82 1.384(6) .
C82 H82 0.9500 .
C86 H86 0.9500 .
C86 C87 1.360(6) .
C72 H72 0.9500 .
C72 C73 1.365(6) .
C87 H87 0.9500 .
C87 C88 1.427(7) .
C261 C262 1.483(7) .
C261 C263 1.493(8) .
C60 H60 0.9500 .
C60 C61 1.394(6) .
C4 H4 0.9500 .
C4 C3 1.412(6) .
C3 H3 0.9500 .
C55 H55 0.9500 .
C55 C54 1.370(6) .
C61 H61 0.9500 .
C88 H88 0.9500 .
C54 H54 0.9500 .
C54 C53 1.414(6) .
C39 H39 0.9500 .
C39 C38 1.368(6) .
C53 H53 0.9500 .
C37 H37 0.9500 .
C37 C38 1.402(7) .
C221 C222 1.525(8) .
C221 C223 1.508(10) .
C221 C233 1.51(2) .
C221 C232 1.36(2) .
C38 H38 0.9500 .
C75 H75 0.9500 .
C75 C74 1.360(6) .
C73 H73 0.9500 .
C73 C74 1.423(7) .
C74 H74 0.9500 .
C262 H26A 0.9800 .
C262 H26B 0.9800 .
C262 H26C 0.9800 .
C222 H22A 0.9800 .
C222 H22B 0.9800 .
C222 H22C 0.9800 .
C201 O201 1.267(10) .
C201 C202 1.469(14) .
C201 C203 1.417(15) .
C263 H26D 0.9800 .
C263 H26E 0.9800 .
C263 H26F 0.9800 .
C202 H20A 0.9800 .
C202 H20B 0.9800 .
C202 H20C 0.9800 .
C223 H22D 0.9800 .
C223 H22E 0.9800 .
C223 H22F 0.9800 .
C203 H20D 0.9800 .
C203 H20E 0.9800 .
C203 H20F 0.9800 .
C233 H23A 0.9800 .
C233 H23B 0.9800 .
C233 H23C 0.9800 .
C232 H23D 0.9800 .
C232 H23E 0.9800 .
C232 H23F 0.9800 .
O241 C241 1.163(7) .
C241 C242 1.464(10) .
C241 C243 1.370(17) .
C241 C253 1.647(19) .
C242 H24A 0.9800 .
C242 H24B 0.9800 .
C242 H24C 0.9800 .
C243 H24D 0.9800 .
C243 H24E 0.9800 .
C243 H24F 0.9800 .
C253 H25A 0.9800 .
C253 H25B 0.9800 .
C253 H25C 0.9800 .

loop_
_smtbx_masks_void_nr
_smtbx_masks_void_average_x
_smtbx_masks_void_average_y
_smtbx_masks_void_average_z
_smtbx_masks_void_volume
_smtbx_masks_void_count_electrons
1 0.000 0.500 0.500 197.5 21.7
2 0.313 0.469 0.271 7.3 0.0
3 0.500 0.000 0.000 143.0 3.1
4 0.500 0.500 0.000 30.8 0.0
5 0.687 0.531 0.729 7.3 0.0
